data_2000924
loop_
_publ_author_name
'Prince, P.'
'Evans, K. L.'
'Fronczek, F. R.'
'Gandour, R. D.'

_publ_section_title
;
 Methyl 8-[(2,6-dimethoxyphenyl)ethynyl]-7-methoxy-2-naphthoate
;
_journal_issue 5
_journal_name_full 'Acta Crystallographica Section C'
_journal_page_first 936
_journal_page_last 938
_journal_paper_doi 10.1107/S0108270191011277
_journal_volume 48
_journal_year 1992
_chemical_formula_sum 'C23 H20 O5'
_chemical_formula_weight 376.4
_symmetry_cell_setting orthorhombic
_symmetry_space_group_name_Hall 'P 2ac 2ab'
_symmetry_space_group_name_H-M 'P 21 21 21'
_cell_angle_alpha 90
_cell_angle_beta 90
_cell_angle_gamma 90
_cell_formula_units_Z 4
_cell_length_a 7.0784(8)
_cell_length_b 12.1106(8)
_cell_length_c 22.721(2)
_cell_volume 1947.7(3)
_diffrn_radiation_type Cu
_diffrn_radiation_wavelength 1.54184
_exptl_absorpt_coefficient_mu 0.70
_exptl_crystal_density_diffrn 1.284
_exptl_crystal_F_000 792
_cod_data_source_file st0538.cif
_cod_data_source_block st0538a
_cod_original_cell_volume 1947.7(5)
_cod_database_code 2000924

loop_
_atom_site_label
_atom_site_fract_x
_atom_site_fract_y
_atom_site_fract_z
O1 .5428(2) .65710(10) .55794(5)
O2 1.05840(10) .58380(10) .67857(5)
O3 .3270(2) .82880(10) .69620(5)
O4 1.1419(2) .6153(2) .93953(5)
O5 1.1459(2) .57310(10) .84435(5)
C1 .7131(2) .60650(10) .56188(6)
C2 .7969(3) .5457(2) .51703(6)
C3 .9718(3) .4984(2) .52680(7)
C4 1.0656(2) .5092(2) .57902(8)
C5 .9822(2) .56920(10) .62434(6)
C6 .8041(2) .61800(10) .61616(5)
C7 .7180(2) .67460(10) .66471(5)
C8 .6499(2) .71580(10) .70694(5)
C9 .5614(2) .76040(10) .75789(6)
C10 .3907(2) .81710(10) .75205(6)
C11 .2956(2) .85760(10) .80202(8)
C12 .3697(2) .8423(2) .85671(7)
C13 .5425(2) .78690(10) .86500(3)
C14 .6222(3) .7717(2) .92149(6)
C15 .7881(3) .7192(2) .92882(6)
C16 .8888(2) .67740(10) .87949(6)
C17 .8159(2) .69010(10) .82375(5)
C18 .6422(2) .74550(10) .81502(5)
C19 1.0701(2) .62000(10) .89170(6)
C20 .4430(3) .6527(2) .50352(8)
C21 1.2475(2) .5493(2) .68799(9)
C22 .1435(3) .8723(2) .68750(10)
C23 1.3178(3) .5103(2) .85380(10)
H2 .729(3) .543(2) .4780(9)
H3 1.033(3) .451(2) .4920(10)
H4 1.190(3) .479(2) .5866(8)
H11 .177(3) .897(2) .7950(9)
H12 .295(3) .868(2) .8899(9)
H14 .543(3) .797(2) .9570(8)
H15 .851(3) .707(2) .9665(8)
H17 .879(2) .666(2) .7901(7)
H20a .507 .696 .475
H20b .437 .578 .490
H20c .319 .680 .509
H21a 1.298 .584 .722
H21b 1.249 .471 .693
H21c 1.322 .569 .655
H22a .106 .864 .648
H22b .057 .835 .712
H22c .144 .949 .697
H23a 1.420 .559 .862
H23b 1.301 .462 .886
H23c 1.345 .468 .820

loop_
_geom_bond_atom_site_label_1
_geom_bond_atom_site_label_2
_geom_bond_distance
O1 C1 1.365(2)
O1 C20 1.425(2)
O2 C5 1.357(2)
O2 C21 1.419(2)
O3 C10 1.354(2)
O3 C22 1.415(2)
O4 C19 1.201(2)
O5 C19 1.330(2)
O5 C23 1.451(2)
C1 C2 1.390(2)
C1 C6 1.398(2)
C2 C3 1.382(3)
C3 C4 1.366(2)
C4 C5 1.392(2)
C5 C6 1.405(2)
C6 C7 1.434(2)
C7 C8 1.184(2)
C8 C9 1.423(2)
C9 C10 1.396(2)
C9 C18 1.430(2)
C10 C11 1.408(2)
C11 C12 1.362(2)
C12 C13 1.407(2)
C13 C14 1.414(2)
C13 C18 1.428(2)
C14 C15 1.346(3)
C15 C16 1.421(2)
C16 C17 1.377(2)
C16 C19 1.486(2)
C17 C18 1.411(2)
C2 H2 1.01(2)
C3 H3 1.06(2)
C4 H4 0.97(2)
C11 H11 0.98(2)
C12 H12 0.97(2)
C14 H14 1.03(2)
C15 H15 0.97(2)
C17 H17 0.93(2)
